data_4111103
loop_
_publ_author_name
'Jillian A. Hatnean'
'Ritu Raturi'
'Julie Lefebvre'
'Daniel B. Leznoff'
'Gavin Lawes'
'Samuel A. Johnson'

_publ_section_title
;
 Assembly of Triangular Trimetallic Complexes by Triamidophosphine
 Ligands: Spin-Frustrated Mn2+ Plaquettes and Diamagnetic Mg2+ Analogues
 with a Combined Through-Space, Through-Bond Pathway for 31P-31P Spin-Spin
 Coupling
;
_journal_name_full 'Journal of the American Chemical Society'
_journal_page_first 14992
_journal_page_last 14999
_journal_paper_doi 10.1021/ja065597i
_journal_volume 128
_journal_year 2006
_chemical_formula_moiety 'C54 H66 Mg3 N6 O3 P2, 2.5(C6 H6)'
_chemical_formula_sum 'C69 H81 Mg3 N6 O3 P2'
_chemical_formula_weight 1177.27
_chemical_name_systematic
;
 ?
;
_space_group_IT_number 14
_symmetry_cell_setting monoclinic
_symmetry_space_group_name_Hall '-P 2ybc'
_symmetry_space_group_name_H-M 'P 1 21/c 1'
_atom_sites_solution_hydrogens geom
_atom_sites_solution_primary direct
_atom_sites_solution_secondary difmap
_audit_conform_dict_location ftp://ftp.iucr.org/pub/cif_core.dic
_audit_conform_dict_name cif_core.dic
_audit_conform_dict_version 2.2
_audit_creation_date 2006-06-23T16:10:52-00:00
_audit_creation_method 'WinGX routine CIF_UPDATE'
_cell_angle_alpha 90
_cell_angle_beta 108.937(2)
_cell_angle_gamma 90
_cell_formula_units_Z 4
_cell_length_a 26.882(4)
_cell_length_b 9.5933(13)
_cell_length_c 25.776(3)
_cell_measurement_reflns_used 6577
_cell_measurement_temperature 173(2)
_cell_measurement_theta_max 22.12
_cell_measurement_theta_min 2.27
_cell_volume 6287.5(15)
_computing_cell_refinement 'Bruker SMART'
_computing_data_collection 'Bruker SMART'
_computing_data_reduction 'Bruker SAINT'
_computing_molecular_graphics 'Bruker SHELXTL'
_computing_publication_material 'Bruker SHELXTL'
_computing_structure_refinement 'SHELXL-97 (Sheldrick, 1997)'
_computing_structure_solution 'Bruker SHELXTL'
_diffrn_ambient_temperature 173(2)
_diffrn_measured_fraction_theta_full 0.999
_diffrn_measured_fraction_theta_max 0.999
_diffrn_measurement_device_type 'CCD area detector'
_diffrn_measurement_method 'phi and omega scans'
_diffrn_radiation_monochromator graphite
_diffrn_radiation_type MoK\a
_diffrn_radiation_wavelength 0.71073
_diffrn_reflns_av_R_equivalents 0.0737
_diffrn_reflns_av_unetI/netI 0.0588
_diffrn_reflns_limit_h_max 31
_diffrn_reflns_limit_h_min -31
_diffrn_reflns_limit_k_max 11
_diffrn_reflns_limit_k_min -11
_diffrn_reflns_limit_l_max 30
_diffrn_reflns_limit_l_min -30
_diffrn_reflns_number 58371
_diffrn_reflns_theta_full 25
_diffrn_reflns_theta_max 25
_diffrn_reflns_theta_min 0.8
_exptl_absorpt_coefficient_mu 0.151
_exptl_absorpt_correction_T_max 0.9851
_exptl_absorpt_correction_T_min 0.850
_exptl_absorpt_correction_type multi-scan
_exptl_absorpt_process_details 'SADABS, BRUKER 2001'
_exptl_crystal_colour colorless
_exptl_crystal_density_diffrn 1.244
_exptl_crystal_description plate
_exptl_crystal_F_000 2508
_exptl_crystal_size_max 0.4
_exptl_crystal_size_mid 0.2
_exptl_crystal_size_min 0.1
_refine_diff_density_max 1.214
_refine_diff_density_min -0.475
_refine_diff_density_rms 0.058
_refine_ls_extinction_method none
_refine_ls_goodness_of_fit_ref 1.046
_refine_ls_hydrogen_treatment constr
_refine_ls_matrix_type full
_refine_ls_number_parameters 748
_refine_ls_number_reflns 11073
_refine_ls_number_restraints 0
_refine_ls_restrained_S_all 1.046
_refine_ls_R_factor_all 0.0939
_refine_ls_R_factor_gt 0.0586
_refine_ls_shift/su_max 0
_refine_ls_shift/su_mean 0
_refine_ls_structure_factor_coef Fsqd
_refine_ls_weighting_details 'calc w=1/[\s^2^(Fo^2^)+(0.0468P)^2^+8.0740P] where P=(Fo^2^+2Fc^2^)/3'
_refine_ls_weighting_scheme calc
_refine_ls_wR_factor_gt 0.1238
_refine_ls_wR_factor_ref 0.14
_reflns_number_gt 7729
_reflns_number_total 11073
_reflns_threshold_expression >2sigma(I)
_cod_data_source_file ja065597isi20060914_094949.cif
_cod_data_source_block rr2981m
_cod_original_cell_volume 6287.4(14)
_cod_database_code 4111103

loop_
_symmetry_equiv_pos_as_xyz
'x, y, z'
'-x, y+1/2, -z+1/2'
'-x, -y, -z'
'x, -y-1/2, z-1/2'

loop_
_atom_site_label
_atom_site_type_symbol
_atom_site_fract_x
_atom_site_fract_y
_atom_site_fract_z
_atom_site_U_iso_or_equiv
_atom_site_adp_type
_atom_site_occupancy
_atom_site_symmetry_multiplicity
_atom_site_calc_flag
_atom_site_refinement_flags
N1 N 0.17707(10) 0.3406(3) 0.25428(10) 0.0264(6) Uani 1 1 d .
N2 N 0.34646(10) 0.4357(3) 0.26634(10) 0.0251(6) Uani 1 1 d .
N3 N 0.21174(10) 0.4819(3) 0.10695(10) 0.0242(6) Uani 1 1 d .
N4 N 0.30765(10) 0.2100(3) 0.14237(10) 0.0229(6) Uani 1 1 d .
N5 N 0.18831(10) 0.1186(2) 0.14298(10) 0.0232(6) Uani 1 1 d .
N6 N 0.28949(10) 0.0915(2) 0.25706(10) 0.0232(6) Uani 1 1 d .
O1 O 0.17699(9) 0.0118(2) 0.26079(9) 0.0350(6) Uani 1 1 d .
O2 O 0.40472(8) 0.1519(2) 0.24621(9) 0.0343(6) Uani 1 1 d .
O3 O 0.20153(9) 0.2092(2) 0.03132(8) 0.0317(5) Uani 1 1 d .
Mg1 Mg 0.20774(4) 0.16593(10) 0.22904(4) 0.0253(3) Uani 1 1 d .
Mg2 Mg 0.33152(4) 0.24422(10) 0.22928(4) 0.0224(2) Uani 1 1 d .
Mg3 Mg 0.22811(4) 0.27412(10) 0.11113(4) 0.0225(2) Uani 1 1 d .
P1 P 0.24549(3) 0.44648(8) 0.21390(3) 0.02271(19) Uani 1 1 d .
P2 P 0.27615(3) -0.07038(8) 0.15845(3) 0.0272(2) Uani 1 1 d .
C1 C 0.21191(12) 0.4616(3) 0.26470(12) 0.0245(7) Uani 1 1 d .
H1A H 0.2373 0.459 0.3024 0.029 Uiso 1 1 calc R
H1B H 0.1915 0.5494 0.2598 0.029 Uiso 1 1 calc R
C2 C 0.30706(12) 0.5429(3) 0.24242(12) 0.0254(7) Uani 1 1 d .
H2A H 0.3158 0.5947 0.2133 0.03 Uiso 1 1 calc R
H2B H 0.3046 0.6096 0.2708 0.03 Uiso 1 1 calc R
C3 C 0.20354(12) 0.5438(3) 0.15505(12) 0.0236(7) Uani 1 1 d .
H3A H 0.1662 0.5359 0.1528 0.028 Uiso 1 1 calc R
H3B H 0.2135 0.6436 0.1581 0.028 Uiso 1 1 calc R
C4 C 0.13262(12) 0.3591(3) 0.26948(13) 0.0281(7) Uani 1 1 d .
C5 C 0.12659(13) 0.4653(4) 0.30397(13) 0.0326(8) Uani 1 1 d .
H5 H 0.1545 0.5297 0.3187 0.039 Uiso 1 1 calc R
C6 C 0.08053(15) 0.4789(4) 0.31715(15) 0.0441(10) Uani 1 1 d .
H6 H 0.0774 0.5525 0.3406 0.053 Uiso 1 1 calc R
C7 C 0.03928(15) 0.3867(5) 0.29663(16) 0.0486(11) Uani 1 1 d .
H7 H 0.0079 0.3958 0.3057 0.058 Uiso 1 1 calc R
C8 C 0.04483(14) 0.2807(4) 0.26248(16) 0.0461(10) Uani 1 1 d .
H8 H 0.017 0.2158 0.2485 0.055 Uiso 1 1 calc R
C9 C 0.08951(13) 0.2675(4) 0.24851(14) 0.0371(8) Uani 1 1 d .
H9 H 0.0917 0.1951 0.2242 0.045 Uiso 1 1 calc R
C10 C 0.39244(12) 0.4832(3) 0.30363(12) 0.0257(7) Uani 1 1 d .
C11 C 0.42727(13) 0.3870(4) 0.33833(13) 0.0337(8) Uani 1 1 d .
H11 H 0.4176 0.2914 0.3363 0.04 Uiso 1 1 calc R
C12 C 0.47469(14) 0.4268(4) 0.37487(15) 0.0443(9) Uani 1 1 d .
H12 H 0.4976 0.3583 0.3966 0.053 Uiso 1 1 calc R
C13 C 0.48963(15) 0.5664(4) 0.38058(16) 0.0492(10) Uani 1 1 d .
H13 H 0.5226 0.5942 0.4057 0.059 Uiso 1 1 calc R
C14 C 0.45534(15) 0.6623(4) 0.34884(15) 0.0442(10) Uani 1 1 d .
H14 H 0.4644 0.7583 0.3531 0.053 Uiso 1 1 calc R
C15 C 0.40785(13) 0.6238(3) 0.31079(14) 0.0326(8) Uani 1 1 d .
H15 H 0.3853 0.6934 0.2892 0.039 Uiso 1 1 calc R
C16 C 0.19715(12) 0.5646(3) 0.06070(12) 0.0246(7) Uani 1 1 d .
C17 C 0.16074(13) 0.6742(3) 0.05185(13) 0.0292(8) Uani 1 1 d .
H17 H 0.1445 0.6932 0.0788 0.035 Uiso 1 1 calc R
C18 C 0.14778(14) 0.7552(3) 0.00494(13) 0.0359(8) Uani 1 1 d .
H18 H 0.1232 0.8291 0.0005 0.043 Uiso 1 1 calc R
C19 C 0.16989(14) 0.7302(4) -0.03536(14) 0.0388(9) Uani 1 1 d .
H19 H 0.1608 0.7857 -0.0676 0.047 Uiso 1 1 calc R
C20 C 0.20581(14) 0.6223(4) -0.02781(13) 0.0360(8) Uani 1 1 d .
H20 H 0.2214 0.6034 -0.0553 0.043 Uiso 1 1 calc R
C21 C 0.21925(13) 0.5420(3) 0.01892(13) 0.0316(8) Uani 1 1 d .
H21 H 0.2442 0.4691 0.0231 0.038 Uiso 1 1 calc R
C22 C 0.31348(12) 0.0586(3) 0.13404(13) 0.0282(7) Uani 1 1 d .
H22A H 0.3512 0.0357 0.1512 0.034 Uiso 1 1 calc R
H22B H 0.305 0.0436 0.0941 0.034 Uiso 1 1 calc R
C23 C 0.20726(12) -0.0186(3) 0.13082(13) 0.0267(7) Uani 1 1 d .
H23A H 0.1972 -0.0257 0.0904 0.032 Uiso 1 1 calc R
H23B H 0.1867 -0.0904 0.1426 0.032 Uiso 1 1 calc R
C24 C 0.29142(13) -0.0467(3) 0.23254(13) 0.0271(7) Uani 1 1 d .
H24A H 0.2673 -0.1081 0.244 0.033 Uiso 1 1 calc R
H24B H 0.3273 -0.0837 0.2502 0.033 Uiso 1 1 calc R
C25 C 0.33940(12) 0.2921(3) 0.11886(12) 0.0254(7) Uani 1 1 d .
C26 C 0.34156(13) 0.4364(3) 0.12739(13) 0.0312(8) Uani 1 1 d .
H26 H 0.3215 0.4765 0.1479 0.037 Uiso 1 1 calc R
C27 C 0.37186(14) 0.5221(4) 0.10689(14) 0.0398(9) Uani 1 1 d .
H27 H 0.3725 0.6196 0.1135 0.048 Uiso 1 1 calc R
C28 C 0.40136(14) 0.4672(4) 0.07671(15) 0.0428(10) Uani 1 1 d .
H28 H 0.4226 0.5257 0.0628 0.051 Uiso 1 1 calc R
C29 C 0.39919(14) 0.3254(4) 0.06731(14) 0.0406(9) Uani 1 1 d .
H29 H 0.4189 0.2864 0.0463 0.049 Uiso 1 1 calc R
C30 C 0.36901(13) 0.2390(4) 0.08777(13) 0.0340(8) Uani 1 1 d .
H30 H 0.3684 0.1417 0.0806 0.041 Uiso 1 1 calc R
C31 C 0.13256(12) 0.1307(3) 0.11816(12) 0.0236(7) Uani 1 1 d .
C32 C 0.10884(13) 0.2587(3) 0.12017(13) 0.0309(8) Uani 1 1 d .
H32 H 0.1302 0.3354 0.1375 0.037 Uiso 1 1 calc R
C33 C 0.05557(13) 0.2774(4) 0.09787(14) 0.0374(9) Uani 1 1 d .
H33 H 0.0408 0.3665 0.0998 0.045 Uiso 1 1 calc R
C34 C 0.02310(14) 0.1687(4) 0.07274(15) 0.0429(9) Uani 1 1 d .
H34 H -0.0139 0.1817 0.0577 0.051 Uiso 1 1 calc R
C35 C 0.04549(14) 0.0412(4) 0.07002(14) 0.0398(9) Uani 1 1 d .
H35 H 0.0236 -0.0348 0.0529 0.048 Uiso 1 1 calc R
C36 C 0.09926(13) 0.0214(3) 0.09180(13) 0.0315(8) Uani 1 1 d .
H36 H 0.1138 -0.0673 0.0889 0.038 Uiso 1 1 calc R
C37 C 0.30241(12) 0.0821(3) 0.31536(12) 0.0248(7) Uani 1 1 d .
C38 C 0.30283(12) 0.2040(3) 0.34527(13) 0.0293(8) Uani 1 1 d .
H38 H 0.2975 0.2912 0.3268 0.035 Uiso 1 1 calc R
C39 C 0.31076(13) 0.2006(4) 0.40077(14) 0.0354(8) Uani 1 1 d .
H39 H 0.3106 0.2852 0.4199 0.042 Uiso 1 1 calc R
C40 C 0.31898(14) 0.0762(4) 0.42895(14) 0.0384(9) Uani 1 1 d .
H40 H 0.3232 0.074 0.467 0.046 Uiso 1 1 calc R
C41 C 0.32104(14) -0.0440(4) 0.40125(14) 0.0375(9) Uani 1 1 d .
H41 H 0.3281 -0.1299 0.4206 0.045 Uiso 1 1 calc R
C42 C 0.31297(13) -0.0425(3) 0.34525(13) 0.0332(8) Uani 1 1 d .
H42 H 0.3146 -0.1274 0.3269 0.04 Uiso 1 1 calc R
C43 C 0.14273(15) -0.1004(4) 0.23194(14) 0.0392(9) Uani 1 1 d .
H43A H 0.1637 -0.1788 0.225 0.047 Uiso 1 1 calc R
H43B H 0.1184 -0.0671 0.1964 0.047 Uiso 1 1 calc R
C44 C 0.11272(16) -0.1453(4) 0.26896(15) 0.0506(11) Uani 1 1 d .
H44A H 0.1031 -0.2452 0.2638 0.061 Uiso 1 1 calc R
H44B H 0.0804 -0.089 0.2627 0.061 Uiso 1 1 calc R
C45 C 0.15216(15) -0.1184(4) 0.32566(15) 0.0471(10) Uani 1 1 d .
H45A H 0.1343 -0.1085 0.3536 0.057 Uiso 1 1 calc R
H45B H 0.1785 -0.1942 0.3368 0.057 Uiso 1 1 calc R
C46 C 0.17683(15) 0.0149(4) 0.31754(13) 0.0364(9) Uani 1 1 d .
H46A H 0.1562 0.0954 0.3234 0.044 Uiso 1 1 calc R
H46B H 0.2132 0.022 0.3434 0.044 Uiso 1 1 calc R
C47 C 0.42665(14) 0.0318(4) 0.28035(17) 0.0481(10) Uani 1 1 d .
H47A H 0.4195 -0.0545 0.2581 0.058 Uiso 1 1 calc R
H47B H 0.4109 0.0224 0.31 0.058 Uiso 1 1 calc R
C48 C 0.48336(18) 0.0556(6) 0.3036(3) 0.095(2) Uani 1 1 d .
H48A H 0.4923 0.0953 0.341 0.114 Uiso 1 1 calc R
H48B H 0.5028 -0.033 0.3057 0.114 Uiso 1 1 calc R
C49 C 0.49648(17) 0.1521(8) 0.2673(2) 0.099(2) Uani 1 1 d .
H49A H 0.5139 0.1022 0.2443 0.119 Uiso 1 1 calc R
H49B H 0.521 0.2239 0.2889 0.119 Uiso 1 1 calc R
C50 C 0.44681(13) 0.2193(5) 0.23176(16) 0.0495(11) Uani 1 1 d .
H50A H 0.4473 0.3208 0.239 0.059 Uiso 1 1 calc R
H50B H 0.4423 0.2047 0.1925 0.059 Uiso 1 1 calc R
C51 C 0.23081(15) 0.1580(5) -0.00321(14) 0.0494(11) Uani 1 1 d .
H51A H 0.2402 0.0586 0.0047 0.059 Uiso 1 1 calc R
H51B H 0.2635 0.2125 0.0029 0.059 Uiso 1 1 calc R
C52 C 0.19530(17) 0.1755(6) -0.05998(16) 0.0769(16) Uani 1 1 d .
H52A H 0.2071 0.2552 -0.0775 0.092 Uiso 1 1 calc R
H52B H 0.1958 0.0905 -0.0816 0.092 Uiso 1 1 calc R
C53 C 0.1447(2) 0.1995(8) -0.05892(18) 0.109(2) Uani 1 1 d .
H53A H 0.1231 0.1146 -0.0706 0.131 Uiso 1 1 calc R
H53B H 0.1282 0.2759 -0.0845 0.131 Uiso 1 1 calc R
C54 C 0.14747(13) 0.2374(4) -0.00297(13) 0.0379(9) Uani 1 1 d .
H54A H 0.1389 0.3372 -0.001 0.045 Uiso 1 1 calc R
H54B H 0.1225 0.1808 0.0091 0.045 Uiso 1 1 calc R
C55 C 0.02504(16) 0.0173(4) 0.36036(17) 0.0500(10) Uani 1 1 d .
H55 H 0.0404 -0.0281 0.3365 0.06 Uiso 1 1 calc R
C56 C -0.02227(17) 0.0834(4) 0.33936(16) 0.0488(10) Uani 1 1 d .
H56 H -0.0404 0.0819 0.301 0.059 Uiso 1 1 calc R
C57 C -0.04360(17) 0.1519(4) 0.37394(19) 0.0531(11) Uani 1 1 d .
H57 H -0.0761 0.1997 0.3593 0.064 Uiso 1 1 calc R
C58 C -0.01824(17) 0.1516(4) 0.42914(19) 0.0525(11) Uani 1 1 d .
H58 H -0.0334 0.1982 0.4529 0.063 Uiso 1 1 calc R
C59 C 0.02878(16) 0.0846(4) 0.45042(16) 0.0500(11) Uani 1 1 d .
H59 H 0.0464 0.0851 0.4889 0.06 Uiso 1 1 calc R
C60 C 0.05063(15) 0.0167(4) 0.41632(18) 0.0495(10) Uani 1 1 d .
H60 H 0.0832 -0.0306 0.4311 0.059 Uiso 1 1 calc R
C61 C 0.3258(2) 0.5715(4) 0.41854(19) 0.0615(13) Uani 1 1 d .
H61 H 0.3095 0.5507 0.3808 0.074 Uiso 1 1 calc R
C62 C 0.29604(19) 0.6207(5) 0.4493(3) 0.0714(15) Uani 1 1 d .
H62 H 0.2592 0.6331 0.4329 0.086 Uiso 1 1 calc R
C63 C 0.3198(2) 0.6516(5) 0.5035(2) 0.0712(16) Uani 1 1 d .
H63 H 0.2997 0.6867 0.5249 0.085 Uiso 1 1 calc R
C64 C 0.3726(2) 0.6317(5) 0.52653(19) 0.0657(13) Uani 1 1 d .
H64 H 0.3894 0.6529 0.5642 0.079 Uiso 1 1 calc R
C65 C 0.40117(17) 0.5822(4) 0.49620(18) 0.0564(11) Uani 1 1 d .
H65 H 0.4379 0.5675 0.5127 0.068 Uiso 1 1 calc R
C66 C 0.37781(19) 0.5531(4) 0.44218(17) 0.0561(11) Uani 1 1 d .
H66 H 0.3984 0.5195 0.421 0.067 Uiso 1 1 calc R
C67 C 0.4635(2) -0.0801(7) 0.4631(2) 0.0721(15) Uani 1 1 d .
H67 H 0.4381 -0.1361 0.4373 0.086 Uiso 1 1 calc R
C68 C 0.4599(2) 0.0613(7) 0.4593(2) 0.0728(15) Uani 1 1 d .
H68 H 0.4321 0.1041 0.4311 0.087 Uiso 1 1 calc R
C69 C 0.4970(2) 0.1414(5) 0.4968(3) 0.0713(15) Uani 1 1 d .
H69 H 0.4949 0.2402 0.4944 0.086 Uiso 1 1 calc R

loop_
_atom_site_aniso_label
_atom_site_aniso_U_11
_atom_site_aniso_U_22
_atom_site_aniso_U_33
_atom_site_aniso_U_23
_atom_site_aniso_U_13
_atom_site_aniso_U_12
N1 0.0285(15) 0.0228(14) 0.0276(15) 0.0022(12) 0.0085(12) -0.0011(12)
N2 0.0262(14) 0.0191(14) 0.0291(14) -0.0007(11) 0.0079(12) 0.0001(11)
N3 0.0313(15) 0.0178(13) 0.0237(14) -0.0014(11) 0.0091(12) 0.0034(11)
N4 0.0274(14) 0.0200(14) 0.0230(14) 0.0004(11) 0.0102(11) 0.0017(11)
N5 0.0253(14) 0.0178(13) 0.0259(14) -0.0056(11) 0.0075(11) -0.0006(11)
N6 0.0297(15) 0.0168(13) 0.0234(14) 0.0005(11) 0.0089(11) -0.0017(11)
O1 0.0449(14) 0.0298(13) 0.0315(13) -0.0008(10) 0.0142(11) -0.0089(11)
O2 0.0269(12) 0.0365(14) 0.0372(13) 0.0014(11) 0.0071(10) 0.0039(11)
O3 0.0384(13) 0.0317(13) 0.0224(12) -0.0046(10) 0.0064(10) 0.0091(11)
Mg1 0.0217(6) 0.0206(5) 0.0267(6) -0.0109(4) -0.0016(4) 0.0059(4)
Mg2 0.0257(6) 0.0183(5) 0.0228(5) 0.0004(4) 0.0074(4) -0.0010(4)
Mg3 0.0260(6) 0.0186(5) 0.0226(5) -0.0005(4) 0.0076(4) 0.0034(4)
P1 0.0265(4) 0.0175(4) 0.0236(4) -0.0014(3) 0.0073(3) 0.0007(3)
P2 0.0336(5) 0.0172(4) 0.0299(5) -0.0021(4) 0.0091(4) 0.0030(4)
C1 0.0290(18) 0.0182(16) 0.0267(17) -0.0008(13) 0.0097(14) 0.0013(13)
C2 0.0288(18) 0.0229(17) 0.0254(17) -0.0031(14) 0.0102(14) 0.0012(14)
C3 0.0255(17) 0.0173(16) 0.0268(17) -0.0021(13) 0.0069(14) 0.0025(13)
C4 0.0289(18) 0.0263(18) 0.0275(17) 0.0076(14) 0.0072(15) 0.0015(14)
C5 0.035(2) 0.036(2) 0.0279(18) 0.0095(15) 0.0127(15) 0.0044(16)
C6 0.046(2) 0.056(3) 0.036(2) 0.0099(19) 0.0205(18) 0.015(2)
C7 0.030(2) 0.071(3) 0.051(2) 0.019(2) 0.0218(19) 0.010(2)
C8 0.035(2) 0.056(3) 0.047(2) 0.012(2) 0.0121(18) -0.0037(19)
C9 0.035(2) 0.038(2) 0.038(2) 0.0087(17) 0.0116(16) -0.0017(17)
C10 0.0258(17) 0.0267(18) 0.0253(17) -0.0042(14) 0.0094(14) -0.0034(14)
C11 0.037(2) 0.0295(19) 0.0295(18) -0.0034(15) 0.0038(16) -0.0004(16)
C12 0.037(2) 0.047(2) 0.039(2) -0.0044(18) -0.0005(17) 0.0033(18)
C13 0.036(2) 0.056(3) 0.046(2) -0.011(2) 0.0000(18) -0.012(2)
C14 0.044(2) 0.038(2) 0.048(2) -0.0098(19) 0.0130(19) -0.0161(19)
C15 0.035(2) 0.0288(19) 0.0344(19) -0.0033(15) 0.0123(16) -0.0070(15)
C16 0.0279(17) 0.0207(16) 0.0233(16) -0.0027(14) 0.0055(14) -0.0021(14)
C17 0.037(2) 0.0257(18) 0.0236(17) -0.0030(14) 0.0076(15) 0.0019(15)
C18 0.046(2) 0.0270(19) 0.0293(19) -0.0028(15) 0.0051(16) 0.0062(16)
C19 0.054(2) 0.034(2) 0.0245(18) 0.0030(16) 0.0077(17) 0.0041(18)
C20 0.050(2) 0.033(2) 0.0265(18) 0.0011(16) 0.0140(17) -0.0016(17)
C21 0.037(2) 0.0295(19) 0.0303(18) 0.0014(15) 0.0143(16) 0.0072(15)
C22 0.0296(18) 0.0265(18) 0.0283(18) 0.0001(14) 0.0093(14) 0.0079(14)
C23 0.0324(19) 0.0226(17) 0.0251(17) -0.0042(14) 0.0093(14) -0.0044(14)
C24 0.0292(18) 0.0183(16) 0.0327(18) 0.0030(14) 0.0083(15) 0.0005(14)
C25 0.0225(17) 0.0299(18) 0.0219(16) 0.0042(14) 0.0047(13) 0.0034(14)
C26 0.0354(19) 0.0314(19) 0.0293(18) 0.0013(15) 0.0139(15) -0.0020(16)
C27 0.040(2) 0.037(2) 0.041(2) 0.0026(17) 0.0117(18) -0.0086(17)
C28 0.033(2) 0.058(3) 0.040(2) 0.0147(19) 0.0153(17) -0.0062(19)
C29 0.037(2) 0.057(3) 0.034(2) 0.0136(18) 0.0194(17) 0.0100(19)
C30 0.038(2) 0.037(2) 0.0310(19) 0.0075(16) 0.0167(16) 0.0100(16)
C31 0.0298(18) 0.0224(17) 0.0187(16) 0.0000(13) 0.0080(13) -0.0021(14)
C32 0.0329(19) 0.0233(18) 0.0336(19) -0.0082(15) 0.0068(15) -0.0007(15)
C33 0.034(2) 0.032(2) 0.043(2) -0.0062(17) 0.0083(17) 0.0070(16)
C34 0.028(2) 0.043(2) 0.049(2) -0.0004(19) -0.0003(17) 0.0027(17)
C35 0.034(2) 0.032(2) 0.041(2) -0.0030(17) -0.0042(16) -0.0070(16)
C36 0.034(2) 0.0226(17) 0.0330(19) -0.0033(15) 0.0045(15) -0.0001(15)
C37 0.0232(17) 0.0223(17) 0.0285(17) 0.0031(14) 0.0076(14) -0.0010(13)
C38 0.0329(19) 0.0228(17) 0.0331(19) 0.0048(14) 0.0120(15) -0.0007(14)
C39 0.042(2) 0.034(2) 0.0308(19) -0.0028(16) 0.0126(16) -0.0032(17)
C40 0.047(2) 0.043(2) 0.0236(18) 0.0046(16) 0.0080(16) -0.0075(18)
C41 0.049(2) 0.0289(19) 0.030(2) 0.0127(16) 0.0068(17) -0.0008(17)
C42 0.042(2) 0.0226(18) 0.0326(19) 0.0038(15) 0.0085(16) -0.0037(15)
C43 0.050(2) 0.030(2) 0.036(2) -0.0015(16) 0.0115(17) -0.0149(17)
C44 0.053(3) 0.052(3) 0.044(2) 0.0069(19) 0.012(2) -0.019(2)
C45 0.050(2) 0.052(2) 0.039(2) 0.0104(19) 0.0134(19) -0.009(2)
C46 0.050(2) 0.041(2) 0.0218(18) 0.0008(15) 0.0160(16) -0.0087(18)
C47 0.040(2) 0.032(2) 0.066(3) 0.0081(19) 0.007(2) 0.0119(18)
C48 0.045(3) 0.072(4) 0.147(6) 0.043(4) 0.003(3) 0.009(3)
C49 0.030(2) 0.203(7) 0.064(3) 0.059(4) 0.017(2) 0.022(3)
C50 0.028(2) 0.082(3) 0.041(2) 0.012(2) 0.0150(17) 0.003(2)
C51 0.047(2) 0.066(3) 0.032(2) -0.0089(19) 0.0081(18) 0.021(2)
C52 0.057(3) 0.147(5) 0.025(2) -0.005(3) 0.010(2) 0.018(3)
C53 0.076(4) 0.202(7) 0.032(3) -0.031(3) -0.006(2) 0.069(4)
C54 0.032(2) 0.049(2) 0.0282(19) -0.0037(17) 0.0034(15) 0.0022(17)
C55 0.048(3) 0.055(3) 0.056(3) -0.006(2) 0.029(2) -0.005(2)
C56 0.061(3) 0.049(2) 0.038(2) 0.0095(19) 0.019(2) -0.005(2)
C57 0.061(3) 0.035(2) 0.066(3) 0.013(2) 0.025(2) 0.009(2)
C58 0.063(3) 0.039(2) 0.066(3) -0.012(2) 0.035(2) -0.007(2)
C59 0.050(3) 0.058(3) 0.041(2) -0.007(2) 0.013(2) -0.022(2)
C60 0.032(2) 0.051(3) 0.065(3) 0.000(2) 0.014(2) -0.0053(19)
C61 0.075(3) 0.038(2) 0.055(3) -0.006(2) -0.003(3) -0.012(2)
C62 0.046(3) 0.040(3) 0.120(5) 0.026(3) 0.016(3) -0.006(2)
C63 0.108(5) 0.039(3) 0.098(4) 0.025(3) 0.077(4) 0.017(3)
C64 0.099(4) 0.052(3) 0.047(3) -0.002(2) 0.026(3) 0.001(3)
C65 0.049(3) 0.059(3) 0.056(3) -0.001(2) 0.011(2) -0.010(2)
C66 0.072(3) 0.052(3) 0.051(3) -0.005(2) 0.028(2) -0.002(2)
C67 0.059(3) 0.096(5) 0.074(4) -0.030(3) 0.038(3) -0.019(3)
C68 0.057(3) 0.106(5) 0.071(3) 0.006(3) 0.041(3) 0.003(3)
C69 0.075(4) 0.062(3) 0.105(4) -0.009(3) 0.067(3) -0.006(3)

loop_
_atom_type_symbol
_atom_type_description
_atom_type_scat_dispersion_real
_atom_type_scat_dispersion_imag
_atom_type_scat_source
C C 0.0033 0.0016 'International Tables Vol C Tables 4.2.6.8 and 6.1.1.4'
H H 0 0 'International Tables Vol C Tables 4.2.6.8 and 6.1.1.4'
N N 0.0061 0.0033 'International Tables Vol C Tables 4.2.6.8 and 6.1.1.4'
O O 0.0106 0.006 'International Tables Vol C Tables 4.2.6.8 and 6.1.1.4'
Mg Mg 0.0486 0.0363 'International Tables Vol C Tables 4.2.6.8 and 6.1.1.4'
P P 0.1023 0.0942 'International Tables Vol C Tables 4.2.6.8 and 6.1.1.4'

loop_
_geom_angle_atom_site_label_1
_geom_angle_atom_site_label_2
_geom_angle_atom_site_label_3
_geom_angle
_geom_angle_site_symmetry_1
C4 N1 C1 114.0(3) .
C4 N1 Mg1 131.5(2) .
C1 N1 Mg1 113.93(19) .
C10 N2 C2 115.2(2) .
C10 N2 Mg2 128.3(2) .
C2 N2 Mg2 115.36(19) .
C16 N3 C3 115.0(2) .
C16 N3 Mg3 127.2(2) .
C3 N3 Mg3 116.39(19) .
C25 N4 C22 111.8(2) .
C25 N4 Mg3 110.26(18) .
C22 N4 Mg3 111.74(19) .
C25 N4 Mg2 109.90(18) .
C22 N4 Mg2 106.91(18) .
Mg3 N4 Mg2 106.00(11) .
C31 N5 C23 111.1(2) .
C31 N5 Mg3 110.62(18) .
C23 N5 Mg3 106.75(18) .
C31 N5 Mg1 108.18(18) .
C23 N5 Mg1 114.82(18) .
Mg3 N5 Mg1 105.24(11) .
C37 N6 C24 111.3(2) .
C37 N6 Mg2 115.17(18) .
C24 N6 Mg2 112.38(19) .
C37 N6 Mg1 103.98(18) .
C24 N6 Mg1 108.74(18) .
Mg2 N6 Mg1 104.53(11) .
C43 O1 C46 108.6(2) .
C43 O1 Mg1 128.09(19) .
C46 O1 Mg1 122.08(19) .
C50 O2 C47 108.2(3) .
C50 O2 Mg2 121.4(2) .
C47 O2 Mg2 129.6(2) .
C51 O3 C54 108.8(2) .
C51 O3 Mg3 129.7(2) .
C54 O3 Mg3 120.45(18) .
O1 Mg1 N1 102.20(11) .
O1 Mg1 N5 105.79(10) .
N1 Mg1 N5 120.48(11) .
O1 Mg1 N6 97.33(10) .
N1 Mg1 N6 128.27(10) .
N5 Mg1 N6 98.76(10) .
O1 Mg1 P1 159.68(8) .
N1 Mg1 P1 59.35(8) .
N5 Mg1 P1 92.00(8) .
N6 Mg1 P1 89.41(7) .
O1 Mg1 Mg2 134.17(8) .
N1 Mg1 Mg2 108.06(8) .
N5 Mg1 Mg2 87.63(7) .
N6 Mg1 Mg2 36.85(7) .
P1 Mg1 Mg2 54.63(3) .
O1 Mg1 Mg3 142.84(8) .
N1 Mg1 Mg3 103.26(8) .
N5 Mg1 Mg3 37.30(7) .
N6 Mg1 Mg3 87.67(7) .
P1 Mg1 Mg3 56.20(3) .
Mg2 Mg1 Mg3 59.80(3) .
N2 Mg2 O2 104.83(10) .
N2 Mg2 N6 120.62(11) .
O2 Mg2 N6 102.01(10) .
N2 Mg2 N4 124.80(11) .
O2 Mg2 N4 95.53(10) .
N6 Mg2 N4 103.67(10) .
N2 Mg2 P1 59.92(8) .
O2 Mg2 P1 163.91(8) .
N6 Mg2 P1 91.13(8) .
N4 Mg2 P1 90.26(7) .
N2 Mg2 Mg3 108.73(8) .
O2 Mg2 Mg3 131.97(8) .
N6 Mg2 Mg3 89.45(7) .
N4 Mg2 Mg3 36.71(7) .
P1 Mg2 Mg3 56.40(3) .
N2 Mg2 Mg1 104.00(8) .
O2 Mg2 Mg1 140.02(8) .
N6 Mg2 Mg1 38.62(7) .
N4 Mg2 Mg1 90.20(7) .
P1 Mg2 Mg1 54.67(3) .
Mg3 Mg2 Mg1 60.25(3) .
N3 Mg3 O3 104.25(10) .
N3 Mg3 N4 118.60(11) .
O3 Mg3 N4 105.93(10) .
N3 Mg3 N5 125.03(11) .
O3 Mg3 N5 96.79(10) .
N4 Mg3 N5 102.69(10) .
N3 Mg3 P1 58.75(7) .
O3 Mg3 P1 162.08(8) .
N4 Mg3 P1 88.61(7) .
N5 Mg3 P1 89.96(7) .
N3 Mg3 Mg2 103.27(8) .
O3 Mg3 Mg2 142.38(7) .
N4 Mg3 Mg2 37.29(7) .
N5 Mg3 Mg2 87.87(7) .
P1 Mg3 Mg2 54.12(3) .
N3 Mg3 Mg1 104.47(8) .
O3 Mg3 Mg1 134.23(8) .
N4 Mg3 Mg1 90.40(7) .
N5 Mg3 Mg1 37.46(7) .
P1 Mg3 Mg1 53.98(3) .
Mg2 Mg3 Mg1 59.94(3) .
C1 P1 C3 103.88(14) .
C1 P1 C2 105.42(14) .
C3 P1 C2 108.04(14) .
C1 P1 Mg2 120.42(10) .
C3 P1 Mg2 134.02(10) .
C2 P1 Mg2 73.17(10) .
C1 P1 Mg1 72.85(10) .
C3 P1 Mg1 115.51(10) .
C2 P1 Mg1 135.58(10) .
Mg2 P1 Mg1 70.71(3) .
C1 P1 Mg3 134.48(10) .
C3 P1 Mg3 70.97(10) .
C2 P1 Mg3 119.36(10) .
Mg2 P1 Mg3 69.48(3) .
Mg1 P1 Mg3 69.82(3) .
C23 P2 C22 106.41(15) .
C23 P2 C24 103.24(14) .
C22 P2 C24 108.20(15) .
N1 C1 P1 104.0(2) .
N2 C2 P1 104.6(2) .
N3 C3 P1 106.01(19) .
N1 C4 C5 124.3(3) .
N1 C4 C9 119.2(3) .
C5 C4 C9 116.5(3) .
C6 C5 C4 121.3(3) .
C7 C6 C5 120.9(4) .
C6 C7 C8 118.3(3) .
C9 C8 C7 121.4(4) .
C8 C9 C4 121.5(4) .
N2 C10 C15 124.8(3) .
N2 C10 C11 119.2(3) .
C15 C10 C11 116.0(3) .
C12 C11 C10 122.1(3) .
C11 C12 C13 120.9(4) .
C14 C13 C12 117.9(3) .
C13 C14 C15 122.1(4) .
C14 C15 C10 120.9(3) .
N3 C16 C17 124.0(3) .
N3 C16 C21 120.1(3) .
C17 C16 C21 115.9(3) .
C18 C17 C16 121.8(3) .
C19 C18 C17 121.0(3) .
C18 C19 C20 118.4(3) .
C21 C20 C19 121.0(3) .
C20 C21 C16 121.9(3) .
N4 C22 P2 121.1(2) .
N5 C23 P2 122.3(2) .
N6 C24 P2 122.0(2) .
C30 C25 C26 116.7(3) .
C30 C25 N4 124.8(3) .
C26 C25 N4 118.5(3) .
C27 C26 C25 122.0(3) .
C26 C27 C28 120.5(4) .
C29 C28 C27 118.4(3) .
C30 C29 C28 121.5(3) .
C29 C30 C25 121.0(3) .
C32 C31 C36 116.7(3) .
C32 C31 N5 118.7(3) .
C36 C31 N5 124.6(3) .
C33 C32 C31 121.9(3) .
C32 C33 C34 121.0(3) .
C35 C34 C33 118.4(3) .
C34 C35 C36 121.2(3) .
C35 C36 C31 120.8(3) .
C38 C37 C42 116.5(3) .
C38 C37 N6 118.8(3) .
C42 C37 N6 124.6(3) .
C39 C38 C37 121.6(3) .
C38 C39 C40 120.8(3) .
C41 C40 C39 118.8(3) .
C40 C41 C42 121.0(3) .
C41 C42 C37 121.1(3) .
O1 C43 C44 105.6(3) .
C43 C44 C45 102.2(3) .
C46 C45 C44 102.4(3) .
O1 C46 C45 105.6(3) .
O2 C47 C48 106.8(3) .
C49 C48 C47 106.1(4) .
C48 C49 C50 108.5(4) .
O2 C50 C49 105.3(3) .
O3 C51 C52 105.3(3) .
C53 C52 C51 108.8(4) .
C52 C53 C54 108.9(4) .
O3 C54 C53 105.8(3) .
C56 C55 C60 120.0(4) .
C55 C56 C57 119.7(4) .
C58 C57 C56 120.2(4) .
C57 C58 C59 120.3(4) .
C58 C59 C60 120.0(4) .
C59 C60 C55 119.7(4) .
C66 C61 C62 119.8(4) .
C63 C62 C61 119.7(5) .
C64 C63 C62 119.4(5) .
C65 C64 C63 120.3(5) .
C64 C65 C66 120.5(4) .
C61 C66 C65 120.3(4) .
C69 C67 C68 120.5(5) 3_656
C67 C68 C69 119.2(5) .
C67 C69 C68 120.3(5) 3_656

loop_
_geom_bond_atom_site_label_1
_geom_bond_atom_site_label_2
_geom_bond_distance
_geom_bond_site_symmetry_2
N1 C4 1.385(4) .
N1 C1 1.461(4) .
N1 Mg1 2.063(3) .
N2 C10 1.374(4) .
N2 C2 1.461(4) .
N2 Mg2 2.049(3) .
N3 C16 1.379(4) .
N3 C3 1.455(4) .
N3 Mg3 2.036(3) .
N4 C25 1.432(4) .
N4 C22 1.484(4) .
N4 Mg3 2.117(3) .
N4 Mg2 2.146(3) .
N5 C31 1.431(4) .
N5 C23 1.482(4) .
N5 Mg3 2.148(3) .
N5 Mg1 2.156(3) .
N6 C37 1.431(4) .
N6 C24 1.477(4) .
N6 Mg2 2.112(3) .
N6 Mg1 2.198(3) .
O1 C43 1.455(4) .
O1 C46 1.464(4) .
O1 Mg1 1.994(2) .
O2 C50 1.453(4) .
O2 C47 1.453(4) .
O2 Mg2 2.071(2) .
O3 C51 1.452(4) .
O3 C54 1.460(4) .
O3 Mg3 2.044(2) .
Mg1 P1 2.9467(14) .
Mg1 Mg2 3.4092(15) .
Mg1 Mg3 3.4197(15) .
Mg2 P1 2.9452(13) .
Mg2 Mg3 3.4044(14) .
Mg3 P1 3.0277(13) .
P1 C1 1.822(3) .
P1 C3 1.826(3) .
P1 C2 1.829(3) .
P2 C23 1.824(3) .
P2 C22 1.829(3) .
P2 C24 1.833(3) .
C4 C5 1.396(5) .
C4 C9 1.414(5) .
C5 C6 1.392(5) .
C6 C7 1.382(5) .
C7 C8 1.384(6) .
C8 C9 1.367(5) .
C10 C15 1.406(4) .
C10 C11 1.409(4) .
C11 C12 1.371(5) .
C12 C13 1.391(5) .
C13 C14 1.370(5) .
C14 C15 1.384(5) .
C16 C17 1.403(4) .
C16 C21 1.405(4) .
C17 C18 1.383(4) .
C18 C19 1.375(5) .
C19 C20 1.386(5) .
C20 C21 1.376(4) .
C25 C30 1.396(4) .
C25 C26 1.401(4) .
C26 C27 1.377(5) .
C27 C28 1.382(5) .
C28 C29 1.379(5) .
C29 C30 1.379(5) .
C31 C32 1.393(4) .
C31 C36 1.403(4) .
C32 C33 1.371(5) .
C33 C34 1.379(5) .
C34 C35 1.376(5) .
C35 C36 1.383(5) .
C37 C38 1.398(4) .
C37 C42 1.400(4) .
C38 C39 1.377(4) .
C39 C40 1.377(5) .
C40 C41 1.367(5) .
C41 C42 1.388(5) .
C43 C44 1.499(5) .
C44 C45 1.523(5) .
C45 C46 1.486(5) .
C47 C48 1.464(6) .
C48 C49 1.439(7) .
C49 C50 1.498(5) .
C51 C52 1.474(5) .
C52 C53 1.388(6) .
C53 C54 1.466(5) .
C55 C56 1.366(5) .
C55 C60 1.382(6) .
C56 C57 1.374(6) .
C57 C58 1.364(6) .
C58 C59 1.364(6) .
C59 C60 1.370(6) .
C61 C66 1.344(6) .
C61 C62 1.378(7) .
C62 C63 1.367(7) .
C63 C64 1.363(7) .
C64 C65 1.347(6) .
C65 C66 1.358(6) .
C67 C69 1.353(7) 3_656
C67 C68 1.361(7) .
C68 C69 1.376(7) .
C69 C67 1.353(7) 3_656
